data_1503590
loop_
_publ_author_name
'Xiang, Dexuan'
'Xin, Xiaoqing'
'Liu, Xu'
'Zhang, Rui'
'Yang, Jiming'
'Dong, Dewen'

_publ_section_title
;
 Regioselective synthesis of 3-arylamino- and 5-arylaminoisoxazoles from
 enaminones.
;
_journal_issue 2
_journal_name_full 'Organic letters'
_journal_page_first 644
_journal_page_last 647
_journal_paper_doi 10.1021/ol203282h
_journal_volume 14
_journal_year 2012
_chemical_formula_moiety 'C13 H15 Cl N2 O2'
_chemical_formula_sum 'C13 H15 Cl N2 O2'
_chemical_formula_weight 266.72
_space_group_IT_number 14
_symmetry_cell_setting monoclinic
_symmetry_space_group_name_Hall '-P 2yn'
_symmetry_space_group_name_H-M 'P 1 21/n 1'
_atom_sites_solution_hydrogens geom
_atom_sites_solution_primary direct
_atom_sites_solution_secondary difmap
_audit_creation_method SHELXL-97
_cell_angle_alpha 90.000
_cell_angle_beta 97.661(6)
_cell_angle_gamma 90.000
_cell_formula_units_Z 8
_cell_length_a 16.142(3)
_cell_length_b 8.118(4)
_cell_length_c 20.461(6)
_cell_measurement_temperature 293(2)
_cell_measurement_theta_max 30.82
_cell_measurement_theta_min 1.52
_cell_volume 2657.3(16)
_computing_cell_refinement 'SAINT (Bruker, 1999)'
_computing_data_collection 'SMART (Bruker, 1997)'
_computing_data_reduction SAINT
_computing_structure_refinement 'SHELXL-97 (Sheldrick, 1997)'
_computing_structure_solution 'SHELXL-97 (Sheldrick, 1997)'
_diffrn_ambient_temperature 293(2)
_diffrn_measured_fraction_theta_full 0.998
_diffrn_measured_fraction_theta_max 0.996
_diffrn_measurement_device_type 'Bruker APEX CCD area-detector'
_diffrn_measurement_method 'w scans'
_diffrn_radiation_monochromator graphite
_diffrn_radiation_source 'fine-focus sealed tube'
_diffrn_radiation_type MoK\a
_diffrn_radiation_wavelength 0.71069
_diffrn_reflns_av_R_equivalents 0.0631
_diffrn_reflns_av_sigmaI/netI 0.0696
_diffrn_reflns_limit_h_max 18
_diffrn_reflns_limit_h_min -19
_diffrn_reflns_limit_k_max 9
_diffrn_reflns_limit_k_min -8
_diffrn_reflns_limit_l_max 24
_diffrn_reflns_limit_l_min -24
_diffrn_reflns_number 15121
_diffrn_reflns_theta_full 25.00
_diffrn_reflns_theta_max 25.08
_diffrn_reflns_theta_min 1.72
_diffrn_standards_decay_% no
_exptl_absorpt_coefficient_mu 0.283
_exptl_absorpt_correction_T_max 0.90
_exptl_absorpt_correction_T_min 0.84
_exptl_absorpt_correction_type multi-scan
_exptl_absorpt_process_details 'SADABS (Sheldrick, 1996)'
_exptl_crystal_colour colorless
_exptl_crystal_density_diffrn 1.333
_exptl_crystal_density_method 'not measured'
_exptl_crystal_description block
_exptl_crystal_F_000 1120
_exptl_crystal_size_max 0.32
_exptl_crystal_size_mid 0.24
_exptl_crystal_size_min 0.18
_refine_diff_density_max 0.343
_refine_diff_density_min -0.287
_refine_diff_density_rms 0.062
_refine_ls_extinction_method none
_refine_ls_goodness_of_fit_ref 1.014
_refine_ls_hydrogen_treatment mixed
_refine_ls_matrix_type full
_refine_ls_number_parameters 341
_refine_ls_number_reflns 4710
_refine_ls_number_restraints 0
_refine_ls_restrained_S_all 1.014
_refine_ls_R_factor_all 0.0954
_refine_ls_R_factor_gt 0.0557
_refine_ls_shift/su_max 0.000
_refine_ls_shift/su_mean 0.000
_refine_ls_structure_factor_coef Fsqd
_refine_ls_weighting_details 'calc w=1/[\s^2^(Fo^2^)+(0.0627P)^2^+0.0000P] where P=(Fo^2^+2Fc^2^)/3'
_refine_ls_weighting_scheme calc
_refine_ls_wR_factor_gt 0.1171
_refine_ls_wR_factor_ref 0.1352
_reflns_number_gt 3058
_reflns_number_total 4710
_reflns_threshold_expression >2sigma(I)
_cod_data_source_file ol203282h_si_002.cif
_cod_data_source_block 1
_cod_original_cell_volume 2657.3(19)
_cod_original_sg_symbol_H-M P2(1)/n
_cod_database_code 1503590

loop_
_symmetry_equiv_pos_as_xyz
'x, y, z'
'-x+1/2, y+1/2, -z+1/2'
'-x, -y, -z'
'x-1/2, -y-1/2, z-1/2'

loop_
_atom_site_label
_atom_site_type_symbol
_atom_site_fract_x
_atom_site_fract_y
_atom_site_fract_z
_atom_site_U_iso_or_equiv
_atom_site_adp_type
_atom_site_occupancy
_atom_site_symmetry_multiplicity
_atom_site_calc_flag
_atom_site_refinement_flags
Cl1 Cl 0.39936(6) 0.30025(12) 0.20131(4) 0.0524(3) Uani 1 1 d .
Cl2 Cl -0.36620(5) 0.17634(11) -0.21077(5) 0.0551(3) Uani 1 1 d .
O3 O 0.01944(13) -0.1193(2) -0.07962(10) 0.0391(6) Uani 1 1 d .
O1 O 0.39492(13) 0.0542(2) -0.11870(9) 0.0346(5) Uani 1 1 d .
N3 N -0.00549(17) 0.1558(3) -0.10925(13) 0.0339(7) Uani 1 1 d .
O4 O 0.06708(14) 0.4433(3) -0.05621(10) 0.0390(6) Uani 1 1 d .
N1 N 0.41218(17) 0.3283(3) -0.08572(12) 0.0330(6) Uani 1 1 d .
N2 N 0.39633(17) -0.0402(3) -0.17784(12) 0.0377(7) Uani 1 1 d .
O2 O 0.36485(17) 0.6238(3) -0.15046(11) 0.0475(7) Uani 1 1 d .
N4 N 0.08968(17) -0.2187(3) -0.05343(13) 0.0441(7) Uani 1 1 d .
C3 C 0.40334(18) 0.4584(4) 0.01734(14) 0.0312(7) Uani 1 1 d .
H3 H 0.4002 0.5589 -0.0047 0.037 Uiso 1 1 calc R
C21 C 0.13247(18) 0.0439(3) -0.06574(13) 0.0272(7) Uani 1 1 d .
C16 C -0.13148(19) 0.3016(4) -0.14465(13) 0.0300(7) Uani 1 1 d .
H16 H -0.1010 0.3985 -0.1372 0.036 Uiso 1 1 calc R
C8 C 0.41795(18) 0.2304(4) -0.19878(13) 0.0276(7) Uani 1 1 d .
C20 C 0.04890(19) 0.0348(3) -0.08544(13) 0.0286(7) Uani 1 1 d .
C7 C 0.40907(18) 0.2122(3) -0.13386(13) 0.0265(7) Uani 1 1 d .
C14 C -0.26020(19) 0.1663(4) -0.17991(14) 0.0350(8) Uani 1 1 d .
C11 C 0.4365(2) 0.3837(4) -0.23464(15) 0.0370(8) Uani 1 1 d .
H11A H 0.4636 0.3525 -0.2724 0.044 Uiso 1 1 calc R
H11B H 0.4762 0.4490 -0.2057 0.044 Uiso 1 1 calc R
C4 C 0.41110(17) 0.3132(4) -0.01776(13) 0.0278(7) Uani 1 1 d .
C17 C -0.09150(18) 0.1498(4) -0.13149(13) 0.0276(7) Uani 1 1 d .
C18 C -0.13822(19) 0.0058(4) -0.14297(14) 0.0341(7) Uani 1 1 d .
H18 H -0.1129 -0.0962 -0.1344 0.041 Uiso 1 1 calc R
C22 C 0.15419(19) -0.1187(4) -0.04566(14) 0.0328(7) Uani 1 1 d .
C5 C 0.41779(18) 0.1639(4) 0.01592(14) 0.0324(7) Uani 1 1 d .
H5 H 0.4240 0.0663 -0.0067 0.039 Uiso 1 1 calc R
C9 C 0.41021(19) 0.0674(4) -0.22313(14) 0.0318(7) Uani 1 1 d .
C26 C 0.1111(2) 0.3744(4) 0.00269(15) 0.0383(8) Uani 1 1 d .
H26A H 0.0775 0.2878 0.0186 0.046 Uiso 1 1 calc R
H26B H 0.1196 0.4591 0.0364 0.046 Uiso 1 1 calc R
C15 C -0.21523(19) 0.3095(4) -0.16849(14) 0.0338(7) Uani 1 1 d .
H15 H -0.2412 0.4110 -0.1768 0.041 Uiso 1 1 calc R
C24 C 0.18909(19) 0.1892(4) -0.06743(15) 0.0336(7) Uani 1 1 d .
H24A H 0.1706 0.2522 -0.1070 0.040 Uiso 1 1 calc R
H24B H 0.2449 0.1492 -0.0710 0.040 Uiso 1 1 calc R
C1 C 0.40544(19) 0.3059(4) 0.11667(14) 0.0355(8) Uani 1 1 d .
C6 C 0.4151(2) 0.1615(4) 0.08343(14) 0.0365(8) Uani 1 1 d .
H6 H 0.4199 0.0620 0.1062 0.044 Uiso 1 1 calc R
C2 C 0.40021(18) 0.4550(4) 0.08426(14) 0.0339(8) Uani 1 1 d .
H2 H 0.3946 0.5522 0.1073 0.041 Uiso 1 1 calc R
C13 C 0.3132(2) 0.5532(4) -0.20498(17) 0.0467(9) Uani 1 1 d .
H13A H 0.2727 0.6347 -0.2234 0.056 Uiso 1 1 calc R
H13B H 0.2826 0.4615 -0.1894 0.056 Uiso 1 1 calc R
C25 C 0.1940(2) 0.3050(4) -0.00837(16) 0.0402(8) Uani 1 1 d .
H25A H 0.2177 0.2457 0.0309 0.048 Uiso 1 1 calc R
H25B H 0.2315 0.3951 -0.0149 0.048 Uiso 1 1 calc R
C19 C -0.22228(19) 0.0148(4) -0.16718(15) 0.0371(8) Uani 1 1 d .
H19 H -0.2534 -0.0813 -0.1749 0.045 Uiso 1 1 calc R
C12 C 0.3614(2) 0.4925(4) -0.25898(15) 0.0448(9) Uani 1 1 d .
H12A H 0.3808 0.5871 -0.2816 0.054 Uiso 1 1 calc R
H12B H 0.3237 0.4308 -0.2908 0.054 Uiso 1 1 calc R
C10 C 0.4185(2) 0.0087(4) -0.29086(15) 0.0454(9) Uani 1 1 d .
H10A H 0.4105 -0.1084 -0.2931 0.068 Uiso 1 1 calc R
H10B H 0.4732 0.0352 -0.3012 0.068 Uiso 1 1 calc R
H10C H 0.3771 0.0615 -0.3220 0.068 Uiso 1 1 calc R
C23 C 0.2385(2) -0.1842(4) -0.01933(18) 0.0488(9) Uani 1 1 d .
H23A H 0.2342 -0.2994 -0.0098 0.073 Uiso 1 1 calc R
H23B H 0.2595 -0.1263 0.0203 0.073 Uiso 1 1 calc R
H23C H 0.2759 -0.1689 -0.0515 0.073 Uiso 1 1 calc R
H2N H 0.012(2) 0.248(4) -0.1008(15) 0.041(10) Uiso 1 1 d .
H1N H 0.4106(19) 0.420(4) -0.1011(14) 0.035(10) Uiso 1 1 d .
H2O H 0.072(3) 0.551(6) -0.0563(19) 0.082(14) Uiso 1 1 d .
H1O H 0.377(2) 0.710(4) -0.1620(15) 0.034(11) Uiso 1 1 d .

loop_
_atom_site_aniso_label
_atom_site_aniso_U_11
_atom_site_aniso_U_22
_atom_site_aniso_U_33
_atom_site_aniso_U_23
_atom_site_aniso_U_13
_atom_site_aniso_U_12
Cl1 0.0675(6) 0.0628(6) 0.0290(4) -0.0068(4) 0.0139(4) -0.0286(5)
Cl2 0.0338(5) 0.0527(6) 0.0753(7) 0.0051(5) -0.0059(4) -0.0008(4)
O3 0.0354(13) 0.0218(12) 0.0584(14) 0.0060(10) 0.0000(11) -0.0047(10)
O1 0.0507(14) 0.0231(12) 0.0314(11) -0.0006(9) 0.0098(10) -0.0031(10)
N3 0.0333(16) 0.0220(15) 0.0449(16) 0.0005(13) -0.0005(12) -0.0064(13)
O4 0.0459(15) 0.0231(13) 0.0458(14) -0.0012(11) -0.0020(11) 0.0003(11)
N1 0.0506(18) 0.0210(15) 0.0281(14) 0.0022(12) 0.0076(12) -0.0004(13)
N2 0.0547(19) 0.0254(15) 0.0330(14) -0.0069(12) 0.0063(13) 0.0009(13)
O2 0.0738(19) 0.0253(14) 0.0443(14) 0.0055(12) 0.0115(13) -0.0003(13)
N4 0.0404(18) 0.0236(15) 0.0648(19) 0.0068(13) -0.0063(14) 0.0004(13)
C3 0.0279(18) 0.0307(18) 0.0357(18) -0.0030(14) 0.0066(13) -0.0029(14)
C21 0.0309(18) 0.0213(16) 0.0301(16) -0.0026(12) 0.0073(13) -0.0006(13)
C16 0.0363(18) 0.0234(17) 0.0307(16) -0.0023(13) 0.0067(13) -0.0051(14)
C8 0.0260(17) 0.0274(17) 0.0299(16) -0.0026(13) 0.0052(13) -0.0016(13)
C20 0.0353(19) 0.0202(17) 0.0301(16) 0.0006(13) 0.0038(13) -0.0031(14)
C7 0.0281(17) 0.0212(17) 0.0305(16) 0.0004(13) 0.0053(13) -0.0017(13)
C14 0.0289(18) 0.040(2) 0.0361(17) 0.0015(15) 0.0029(14) -0.0051(15)
C11 0.045(2) 0.0346(19) 0.0332(17) -0.0003(14) 0.0113(15) -0.0062(16)
C4 0.0253(17) 0.0318(18) 0.0264(15) 0.0005(13) 0.0034(12) -0.0021(14)
C17 0.0296(17) 0.0286(17) 0.0249(15) 0.0010(13) 0.0049(13) -0.0013(14)
C18 0.038(2) 0.0236(17) 0.0405(18) 0.0009(14) 0.0039(15) -0.0050(15)
C22 0.0358(19) 0.0226(17) 0.0400(18) -0.0017(14) 0.0048(15) 0.0017(14)
C5 0.0349(18) 0.0301(18) 0.0325(17) -0.0012(14) 0.0053(14) -0.0007(14)
C9 0.0331(19) 0.0312(18) 0.0306(17) -0.0014(14) 0.0031(14) 0.0004(14)
C26 0.051(2) 0.0281(18) 0.0359(18) -0.0050(14) 0.0056(15) -0.0010(16)
C15 0.0353(19) 0.0330(19) 0.0329(17) -0.0002(14) 0.0041(14) 0.0048(15)
C24 0.0278(18) 0.0266(17) 0.0474(19) 0.0021(15) 0.0090(14) 0.0001(14)
C1 0.0313(18) 0.047(2) 0.0295(16) -0.0058(16) 0.0075(13) -0.0135(16)
C6 0.041(2) 0.035(2) 0.0327(17) 0.0047(15) 0.0038(14) -0.0062(15)
C2 0.0322(19) 0.035(2) 0.0355(18) -0.0100(15) 0.0084(14) -0.0093(14)
C13 0.044(2) 0.033(2) 0.061(2) 0.0085(18) -0.0006(18) 0.0011(16)
C25 0.041(2) 0.0271(18) 0.050(2) -0.0020(15) -0.0047(16) -0.0050(15)
C19 0.0331(19) 0.0296(19) 0.0473(19) -0.0013(15) 0.0005(15) -0.0077(15)
C12 0.063(3) 0.034(2) 0.0353(18) 0.0065(15) -0.0032(17) -0.0072(18)
C10 0.058(2) 0.042(2) 0.0368(18) -0.0084(16) 0.0089(16) -0.0022(18)
C23 0.046(2) 0.032(2) 0.068(2) 0.0041(17) 0.0038(18) 0.0016(17)

loop_
_atom_type_symbol
_atom_type_description
_atom_type_scat_dispersion_real
_atom_type_scat_dispersion_imag
_atom_type_scat_source
C C 0.0033 0.0016 'International Tables Vol C Tables 4.2.6.8 and 6.1.1.4'
H H 0.0000 0.0000 'International Tables Vol C Tables 4.2.6.8 and 6.1.1.4'
N N 0.0061 0.0033 'International Tables Vol C Tables 4.2.6.8 and 6.1.1.4'
O O 0.0106 0.0060 'International Tables Vol C Tables 4.2.6.8 and 6.1.1.4'
Cl Cl 0.1484 0.1585 'International Tables Vol C Tables 4.2.6.8 and 6.1.1.4'

loop_
_geom_angle_atom_site_label_1
_geom_angle_atom_site_label_2
_geom_angle_atom_site_label_3
_geom_angle
C20 O3 N4 106.5(2)
C7 O1 N2 107.0(2)
C20 N3 C17 130.7(3)
C20 N3 H2N 114(2)
C17 N3 H2N 113(2)
C26 O4 H2O 111(3)
C7 N1 C4 131.0(3)
C7 N1 H1N 111(2)
C4 N1 H1N 118(2)
C9 N2 O1 105.2(2)
C13 O2 H1O 106(2)
C22 N4 O3 105.8(2)
C2 C3 C4 120.8(3)
C2 C3 H3 119.6
C4 C3 H3 119.6
C20 C21 C22 103.5(3)
C20 C21 C24 128.5(3)
C22 C21 C24 128.0(3)
C15 C16 C17 121.0(3)
C15 C16 H16 119.5
C17 C16 H16 119.5
C7 C8 C9 103.1(3)
C7 C8 C11 128.5(3)
C9 C8 C11 128.3(3)
O3 C20 C21 111.8(3)
O3 C20 N3 118.8(3)
C21 C20 N3 129.4(3)
O1 C7 N1 119.0(2)
O1 C7 C8 111.8(2)
N1 C7 C8 129.2(3)
C15 C14 C19 120.7(3)
C15 C14 Cl2 119.5(2)
C19 C14 Cl2 119.9(2)
C8 C11 C12 116.0(3)
C8 C11 H11A 108.3
C12 C11 H11A 108.3
C8 C11 H11B 108.3
C12 C11 H11B 108.3
H11A C11 H11B 107.4
C5 C4 C3 119.2(3)
C5 C4 N1 123.9(3)
C3 C4 N1 116.9(3)
C18 C17 C16 118.7(3)
C18 C17 N3 125.0(3)
C16 C17 N3 116.2(3)
C19 C18 C17 120.0(3)
C19 C18 H18 120.0
C17 C18 H18 120.0
N4 C22 C21 112.3(3)
N4 C22 C23 119.6(3)
C21 C22 C23 128.1(3)
C6 C5 C4 119.7(3)
C6 C5 H5 120.2
C4 C5 H5 120.2
N2 C9 C8 112.9(3)
N2 C9 C10 119.2(3)
C8 C9 C10 127.8(3)
O4 C26 C25 111.9(3)
O4 C26 H26A 109.2
C25 C26 H26A 109.2
O4 C26 H26B 109.2
C25 C26 H26B 109.2
H26A C26 H26B 107.9
C14 C15 C16 119.5(3)
C14 C15 H15 120.2
C16 C15 H15 120.2
C21 C24 C25 115.8(2)
C21 C24 H24A 108.3
C25 C24 H24A 108.3
C21 C24 H24B 108.3
C25 C24 H24B 108.3
H24A C24 H24B 107.4
C6 C1 C2 121.0(3)
C6 C1 Cl1 119.5(3)
C2 C1 Cl1 119.5(2)
C1 C6 C5 120.0(3)
C1 C6 H6 120.0
C5 C6 H6 120.0
C1 C2 C3 119.2(3)
C1 C2 H2 120.4
C3 C2 H2 120.4
O2 C13 C12 113.5(3)
O2 C13 H13A 108.9
C12 C13 H13A 108.9
O2 C13 H13B 108.9
C12 C13 H13B 108.9
H13A C13 H13B 107.7
C26 C25 C24 113.5(3)
C26 C25 H25A 108.9
C24 C25 H25A 108.9
C26 C25 H25B 108.9
C24 C25 H25B 108.9
H25A C25 H25B 107.7
C14 C19 C18 120.2(3)
C14 C19 H19 119.9
C18 C19 H19 119.9
C13 C12 C11 114.3(3)
C13 C12 H12A 108.7
C11 C12 H12A 108.7
C13 C12 H12B 108.7
C11 C12 H12B 108.7
H12A C12 H12B 107.6
C9 C10 H10A 109.5
C9 C10 H10B 109.5
H10A C10 H10B 109.5
C9 C10 H10C 109.5
H10A C10 H10C 109.5
H10B C10 H10C 109.5
C22 C23 H23A 109.5
C22 C23 H23B 109.5
H23A C23 H23B 109.5
C22 C23 H23C 109.5
H23A C23 H23C 109.5
H23B C23 H23C 109.5

loop_
_geom_bond_atom_site_label_1
_geom_bond_atom_site_label_2
_geom_bond_distance
Cl1 C1 1.748(3)
Cl2 C14 1.745(3)
O3 C20 1.350(3)
O3 N4 1.436(3)
O1 C7 1.346(3)
O1 N2 1.435(3)
N3 C20 1.363(4)
N3 C17 1.403(4)
N3 H2N 0.81(3)
O4 C26 1.429(4)
O4 H2O 0.88(4)
N1 C7 1.359(4)
N1 C4 1.398(4)
N1 H1N 0.81(3)
N2 C9 1.315(4)
O2 C13 1.422(4)
O2 H1O 0.77(3)
N4 C22 1.313(4)
C3 C2 1.377(4)
C3 C4 1.395(4)
C3 H3 0.9300
C21 C20 1.357(4)
C21 C22 1.413(4)
C21 C24 1.496(4)
C16 C15 1.376(4)
C16 C17 1.401(4)
C16 H16 0.9300
C8 C7 1.363(4)
C8 C9 1.413(4)
C8 C11 1.496(4)
C14 C15 1.374(4)
C14 C19 1.383(4)
C11 C12 1.528(5)
C11 H11A 0.9700
C11 H11B 0.9700
C4 C5 1.391(4)
C17 C18 1.393(4)
C18 C19 1.383(4)
C18 H18 0.9300
C22 C23 1.493(4)
C5 C6 1.388(4)
C5 H5 0.9300
C9 C10 1.488(4)
C26 C25 1.498(4)
C26 H26A 0.9700
C26 H26B 0.9700
C15 H15 0.9300
C24 C25 1.524(4)
C24 H24A 0.9700
C24 H24B 0.9700
C1 C6 1.375(4)
C1 C2 1.377(4)
C6 H6 0.9300
C2 H2 0.9300
C13 C12 1.516(5)
C13 H13A 0.9700
C13 H13B 0.9700
C25 H25A 0.9700
C25 H25B 0.9700
C19 H19 0.9300
C12 H12A 0.9700
C12 H12B 0.9700
C10 H10A 0.9600
C10 H10B 0.9600
C10 H10C 0.9600
C23 H23A 0.9600
C23 H23B 0.9600
C23 H23C 0.9600

loop_
_geom_torsion_atom_site_label_1
_geom_torsion_atom_site_label_2
_geom_torsion_atom_site_label_3
_geom_torsion_atom_site_label_4
_geom_torsion
C7 O1 N2 C9 -0.6(3)
C20 O3 N4 C22 0.1(3)
N4 O3 C20 C21 0.5(3)
N4 O3 C20 N3 -179.8(2)
C22 C21 C20 O3 -0.8(3)
C24 C21 C20 O3 176.9(3)
C22 C21 C20 N3 179.4(3)
C24 C21 C20 N3 -2.9(5)
C17 N3 C20 O3 -1.5(5)
C17 N3 C20 C21 178.2(3)
N2 O1 C7 N1 -179.0(2)
N2 O1 C7 C8 1.3(3)
C4 N1 C7 O1 7.1(5)
C4 N1 C7 C8 -173.3(3)
C9 C8 C7 O1 -1.5(3)
C11 C8 C7 O1 -178.2(3)
C9 C8 C7 N1 178.9(3)
C11 C8 C7 N1 2.2(5)
C7 C8 C11 C12 -83.9(4)
C9 C8 C11 C12 100.2(4)
C2 C3 C4 C5 -1.6(4)
C2 C3 C4 N1 178.8(3)
C7 N1 C4 C5 9.2(5)
C7 N1 C4 C3 -171.2(3)
C15 C16 C17 C18 0.0(4)
C15 C16 C17 N3 178.1(3)
C20 N3 C17 C18 -10.3(5)
C20 N3 C17 C16 171.7(3)
C16 C17 C18 C19 0.3(4)
N3 C17 C18 C19 -177.7(3)
O3 N4 C22 C21 -0.6(3)
O3 N4 C22 C23 -179.6(3)
C20 C21 C22 N4 0.9(3)
C24 C21 C22 N4 -176.8(3)
C20 C21 C22 C23 179.7(3)
C24 C21 C22 C23 2.0(5)
C3 C4 C5 C6 1.1(4)
N1 C4 C5 C6 -179.3(3)
O1 N2 C9 C8 -0.4(3)
O1 N2 C9 C10 177.9(3)
C7 C8 C9 N2 1.1(3)
C11 C8 C9 N2 177.8(3)
C7 C8 C9 C10 -176.9(3)
C11 C8 C9 C10 -0.2(5)
C19 C14 C15 C16 0.5(5)
Cl2 C14 C15 C16 -179.5(2)
C17 C16 C15 C14 -0.4(4)
C20 C21 C24 C25 85.3(4)
C22 C21 C24 C25 -97.5(4)
C2 C1 C6 C5 -1.6(5)
Cl1 C1 C6 C5 178.3(2)
C4 C5 C6 C1 0.4(5)
C6 C1 C2 C3 1.1(5)
Cl1 C1 C2 C3 -178.7(2)
C4 C3 C2 C1 0.5(4)
O4 C26 C25 C24 -50.3(4)
C21 C24 C25 C26 -57.7(4)
C15 C14 C19 C18 -0.3(5)
Cl2 C14 C19 C18 179.7(2)
C17 C18 C19 C14 -0.1(5)
O2 C13 C12 C11 49.4(4)
C8 C11 C12 C13 58.8(4)
